data_1540933
loop_
_publ_author_name
'Sekine, C.'
'Miyako, Y.'
'Sakakibara, T.'
'Goto, T.'
'Amitsuka, H.'

_publ_section_title
;
 Magnetic properties and phase diagram of Ce (Ru1-x Rhx)2 Si2 (0= x< 0.5)
;
_journal_name_full 'Journal of the Physical Society of Japan'
_journal_page_first 4536
_journal_page_last 4546
_journal_volume 61
_journal_year 1992
_chemical_formula_sum 'Ce Rh Ru Si2'
_chemical_name_systematic 'Ce (Rh Ru) Si2'
_space_group_IT_number 139
_symmetry_space_group_name_Hall '-I 4 2'
_symmetry_space_group_name_H-M 'I 4/m m m'
_cell_angle_alpha 90
_cell_angle_beta 90
_cell_angle_gamma 90
_cell_formula_units_Z 2
_cell_length_a 4.127
_cell_length_b 4.127
_cell_length_c 10
_cell_volume 170.321
_citation_journal_id_ASTM JUPSAU
_cod_data_source_file Sekine_JUPSAU_1992_845.cif
_cod_data_source_block Ce1Rh1Ru1Si2
_cod_original_cell_volume 170.3213
_cod_original_formula_sum 'Ce1 Rh1 Ru1 Si2'
_cod_database_code 1540933

loop_
_symmetry_equiv_pos_as_xyz
x,y,z
-y,x,z
-x,-y,z
y,-x,z
x,-y,-z
y,x,-z
-x,y,-z
-y,-x,-z
-x,-y,-z
y,-x,-z
x,y,-z
-y,x,-z
-x,y,z
-y,-x,z
x,-y,z
y,x,z
x+1/2,y+1/2,z+1/2
-y+1/2,x+1/2,z+1/2
-x+1/2,-y+1/2,z+1/2
y+1/2,-x+1/2,z+1/2
x+1/2,-y+1/2,-z+1/2
y+1/2,x+1/2,-z+1/2
-x+1/2,y+1/2,-z+1/2
-y+1/2,-x+1/2,-z+1/2
-x+1/2,-y+1/2,-z+1/2
y+1/2,-x+1/2,-z+1/2
x+1/2,y+1/2,-z+1/2
-y+1/2,x+1/2,-z+1/2
-x+1/2,y+1/2,z+1/2
-y+1/2,-x+1/2,z+1/2
x+1/2,-y+1/2,z+1/2
y+1/2,x+1/2,z+1/2

loop_
_atom_site_label
_atom_site_type_symbol
_atom_site_fract_x
_atom_site_fract_y
_atom_site_fract_z
_atom_site_occupancy
_atom_site_U_iso_or_equiv
Si1 Si 0 0 0.37 1 0.0
Ce1 Ce 0 0 0 1 0.0
Ru1 Ru 0 0.5 0.25 0.5 0.0
Rh1 Rh 0 0.5 0.25 0.5 0.0
